data_2001161
loop_
_publ_author_name
'Freer, A. A.'
'McDermott, G.'
'Melville, J. C.'
'Robins, D. J.'

_publ_section_title
;
 Structure of diiodobis(1-pyrroline)zine(II)
;
_journal_issue 12
_journal_name_full 'Acta Crystallographica Section C'
_journal_page_first 2115
_journal_page_last 2117
_journal_paper_doi 10.1107/S010827019300544X
_journal_volume 49
_journal_year 1993
_chemical_formula_sum 'C8 H14 I2 N2 Zn'
_chemical_formula_weight 457.4
_space_group_IT_number 62
_space_group_name_Hall '-P 2ac 2n'
_space_group_name_H-M_alt 'P n m a'
_symmetry_cell_setting orthorhombic
_symmetry_space_group_name_Hall '-P 2ac 2n'
_symmetry_space_group_name_H-M 'P n m a'
_atom_type_scat_source IntTabIV
_cell_angle_alpha 90.0
_cell_angle_beta 90.0
_cell_angle_gamma 90.0
_cell_formula_units_Z 4
_cell_length_a 11.351(2)
_cell_length_b 9.734(2)
_cell_length_c 12.090(2)
_cell_measurement_reflns_used 25
_cell_measurement_temperature 120
_cell_measurement_theta_max 15
_cell_measurement_theta_min 10
_cell_volume 1335.8(4)
_diffrn_measurement_device 'Enraf-Nonius CAD-4'
_diffrn_measurement_method \w/2\q
_diffrn_radiation_type MoK\a
_diffrn_radiation_wavelength 0.7107
_diffrn_reflns_limit_h_max 14
_diffrn_reflns_limit_h_min 0
_diffrn_reflns_limit_k_max 15
_diffrn_reflns_limit_k_min 0
_diffrn_reflns_limit_l_max 12
_diffrn_reflns_limit_l_min 0
_diffrn_reflns_number 1703
_diffrn_reflns_theta_max 27
_diffrn_standards_decay_% 2
_diffrn_standards_interval_time 120
_diffrn_standards_number 2
_exptl_absorpt_coefficient_mu 6.43
_exptl_absorpt_correction_T_max 1.46
_exptl_absorpt_correction_T_min 0.86
_exptl_absorpt_correction_type 'empirical (Walker & Stuart, 1983)'
_exptl_crystal_colour Colourless
_exptl_crystal_density_diffrn 2.27
_exptl_crystal_description Irregular
_exptl_crystal_size_max 0.5
_exptl_crystal_size_mid 0.3
_exptl_crystal_size_min 0.3
_refine_diff_density_max 0.83
_refine_diff_density_min -2.04
_refine_ls_goodness_of_fit_obs 3.2
_refine_ls_hydrogen_treatment noref
_refine_ls_number_parameters 71
_refine_ls_number_reflns 1257
_refine_ls_R_factor_obs 0.034
_refine_ls_shift/esd_max 0.06
_refine_ls_structure_factor_coef F
_refine_ls_weighting_details 'w = 1/\s^2^(F)'
_refine_ls_weighting_scheme calc
_refine_ls_wR_factor_obs 0.060
_reflns_number_observed 1257
_reflns_number_total 1545
_reflns_observed_criterion I>3.0\s(I)
_cod_data_source_file al1044.cif
_cod_data_source_block al1044_structure_1_of_1
_cod_depositor_comments
;
The following automatic conversions were performed:

'_refine_ls_weighting_scheme' value 'w = 1/\s^2^(F)' was changed to
'calc'. New tag '_refine_ls_weighting_details' was created. The value
of the new tag was set to 'w = 1/\s^2^(F)'.

Automatic conversion script
Id: cif_fix_values 3143 2015-03-26 13:38:13Z robertas 
;
_cod_original_cell_volume 1335.8(5)
_cod_database_code 2001161

loop_
_space_group_symop_id
_space_group_symop_operation_xyz
1 x,y,z
2 -x+1/2,-y,z+1/2
3 x+1/2,-y+1/2,-z+1/2
4 -x,y+1/2,-z
5 -x,-y,-z
6 x+1/2,y,-z+1/2
7 -x+1/2,y+1/2,z+1/2
8 x,-y+1/2,z

loop_
_atom_site_label
_atom_site_fract_x
_atom_site_fract_y
_atom_site_fract_z
_atom_site_U_iso_or_equiv
Zn(1) .01069(7) .25000 .34742(7) .020
I(1) .02501(4) .02219(5) .24298(4) .034
N(1) .1443(5) .2500 .4588(6) .021
N(1') -.1383(6) .2500 .4396(5) .021
C(2) .1350(7) .2500 .5643(7) .024
C(3) .2534(9) .2500 .6245(8) .035
C(4) .3422(8) .2500 .5296(8) .035
C(5) .2676(7) .2500 .4203(7) .035
C(2') -.1972(6) .1333(8) .4744(6) .043
C(3') -.3024(7) .1713(9) .5409(7) .053

loop_
_geom_angle_atom_site_label_1
_geom_angle_atom_site_label_2
_geom_angle_atom_site_label_3
_geom_angle
_geom_angle_publ_flag
I(1) Zn(1) N(1) 106.30(10) yes
N(1) Zn(1) N(1') 105.0(3) yes
Zn(1) N(1) C(5) 120.0(6) yes
Zn(1) N(1') C(2') 124.8(4) yes
C(2) C(3) C(4) 102.9(8) yes
N(1) C(5) C(4) 104.3(7) yes
I(1) Zn(1) N(1') 108.90(10) yes
Zn(1) N(1) C(2) 126.8(6) yes
C(2) N(1) C(5) 113.2(7) yes
N(1) C(2) C(3) 113.7(8) yes
C(3) C(4) C(5) 106.0(7) yes
N(1') C(2') C(3') 110.4(7) yes
C(2') N(1') C(2')^*^ 110.4(7) yes

loop_
_geom_bond_atom_site_label_1
_geom_bond_atom_site_label_2
_geom_bond_distance
_geom_bond_publ_flag
Zn(1) I(1) 2.5570(10) yes
Zn(1) N(1') 2.025(7) yes
N(1) C(5) 1.474(10) yes
C(2) C(3) 1.528(13) yes
C(4) C(5) 1.569(13) yes
Zn(1) N(1) 2.029(7) yes
N(1) C(2) 1.280(11) yes
N(1') C(2') 1.384(9) yes
C(3) C(4) 1.528(14) yes
C(2') C(3') 1.486(11) yes
C(3') C(3')^*^ 1.533(13) yes
